data_7044231
loop_
_publ_author_name
'Bhat, Gulzar A.'
'Maqbool, Raihana'
'Dar, Aijaz'
'Hussain, Mahboob Ul'
'Murugavel, Ramaswamy'

_publ_section_title
;
 Selective formation of discrete versus polymeric copper organophosphates:
 DNA cleavage and cytotoxic activity
;
_journal_name_full 'Dalton Trans.'
_journal_paper_doi 10.1039/C7DT02763J
_journal_year 2017
_chemical_formula_sum 'C68 H74 Br2 Cu2 N8 O12 P2'
_chemical_formula_weight 1544.19
_space_group_crystal_system triclinic
_space_group_IT_number 2
_space_group_name_Hall '-P 1'
_space_group_name_H-M_alt 'P -1'
_symmetry_space_group_name_Hall '-P 1'
_symmetry_space_group_name_H-M 'P -1'
_atom_sites_solution_hydrogens geom
_audit_creation_method SHELXL-2014/7
_audit_update_record
;
2017-07-27 deposited with the CCDC.
2017-09-14 downloaded from the CCDC.
;
_cell_angle_alpha 118.274(10)
_cell_angle_beta 111.66(2)
_cell_angle_gamma 91.178(16)
_cell_formula_units_Z 1
_cell_length_a 11.852(2)
_cell_length_b 13.329(2)
_cell_length_c 14.065(2)
_cell_measurement_reflns_used 3632
_cell_measurement_temperature 150(2)
_cell_measurement_theta_max 31.40
_cell_measurement_theta_min 2.30
_cell_volume 1766.1(6)
_computing_data_collection 'CrystalClear-SM Expert 2.0 r4'
_computing_data_reduction 'CrystalClear-SM Expert 2.0 r4'
_computing_molecular_graphics 'Olex2 (Dolomanov et al., 2009)'
_computing_publication_material 'Olex2 (Dolomanov et al., 2009)'
_computing_structure_refinement 'SHELXL-2014/7 (Sheldrick, 2014)'
_diffrn_ambient_temperature 150(2)
_diffrn_measured_fraction_theta_full 0.988
_diffrn_measured_fraction_theta_max 0.988
_diffrn_measurement_device_type 'REQAB (Rigaku, 1998)'
_diffrn_measurement_method \w
_diffrn_radiation_type MoK\a
_diffrn_radiation_wavelength 0.71075
_diffrn_reflns_av_R_equivalents 0.0261
_diffrn_reflns_av_unetI/netI 0.0400
_diffrn_reflns_Laue_measured_fraction_full 0.988
_diffrn_reflns_Laue_measured_fraction_max 0.988
_diffrn_reflns_limit_h_max 14
_diffrn_reflns_limit_h_min -10
_diffrn_reflns_limit_k_max 13
_diffrn_reflns_limit_k_min -15
_diffrn_reflns_limit_l_max 16
_diffrn_reflns_limit_l_min -16
_diffrn_reflns_number 13285
_diffrn_reflns_point_group_measured_fraction_full 0.988
_diffrn_reflns_point_group_measured_fraction_max 0.988
_diffrn_reflns_theta_full 24.999
_diffrn_reflns_theta_max 24.999
_diffrn_reflns_theta_min 2.851
_exptl_absorpt_coefficient_mu 1.843
_exptl_absorpt_correction_T_max 0.725
_exptl_absorpt_correction_T_min 0.686
_exptl_absorpt_correction_type multi-scan
_exptl_absorpt_process_details 'REQAB (Rigaku, 1998)'
_exptl_crystal_colour Green
_exptl_crystal_density_diffrn 1.452
_exptl_crystal_description Needles
_exptl_crystal_F_000 792
_exptl_crystal_size_max 0.170
_exptl_crystal_size_mid 0.150
_exptl_crystal_size_min 0.050
_refine_diff_density_max 0.788
_refine_diff_density_min -0.377
_refine_diff_density_rms 0.076
_refine_ls_extinction_method none
_refine_ls_goodness_of_fit_ref 1.073
_refine_ls_hydrogen_treatment constr
_refine_ls_matrix_type full
_refine_ls_number_parameters 432
_refine_ls_number_reflns 6146
_refine_ls_number_restraints 0
_refine_ls_restrained_S_all 1.073
_refine_ls_R_factor_all 0.0434
_refine_ls_R_factor_gt 0.0378
_refine_ls_shift/su_max 0.000
_refine_ls_shift/su_mean 0.000
_refine_ls_structure_factor_coef Fsqd
_refine_ls_weighting_details 'w=1/[\s^2^(Fo^2^)+(0.0538P)^2^+1.1142P] where P=(Fo^2^+2Fc^2^)/3'
_refine_ls_weighting_scheme calc
_refine_ls_wR_factor_gt 0.0996
_refine_ls_wR_factor_ref 0.1024
_reflns_Friedel_coverage 0.000
_reflns_number_gt 5427
_reflns_number_total 6146
_reflns_threshold_expression 'I > 2\s(I)'
_cod_data_source_file c7dt02763j2.cif
_cod_data_source_block 2
_cod_depositor_comments
;
The following automatic conversions were performed:

'_exptl_absorpt_correction_type' value 'Multi-scan' changed to
'multi-scan' according to
/home/data/users/saulius/crontab/automatic-downloads/rss-feeds/RSC/lib/dictionaries/cif_core.dic
dictionary named 'cif_core.dic' version 2.4.2 from 2011-04-26.

Automatic conversion script
Id: cif_fix_values 4973 2017-02-22 13:04:09Z antanas 
;
_cod_database_code 7044231
_shelx_shelxl_version_number 2014/7
_shelx_space_group_comment
;
The symmetry employed for this shelxl refinement is uniquely defined
by the following loop, which should always be used as a source of
symmetry information in preference to the above space-group names.
They are only intended as comments.
;
_shelx_estimated_absorpt_t_min 0.745
_shelx_estimated_absorpt_t_max 0.913

loop_
_space_group_symop_operation_xyz
'x, y, z'
'-x, -y, -z'

loop_
_atom_site_label
_atom_site_type_symbol
_atom_site_fract_x
_atom_site_fract_y
_atom_site_fract_z
_atom_site_U_iso_or_equiv
_atom_site_adp_type
_atom_site_occupancy
_atom_site_site_symmetry_order
_atom_site_calc_flag
_atom_site_refinement_flags_posn
_atom_site_refinement_flags_adp
C1 C 0.1964(3) 0.5463(3) 0.5826(3) 0.0242(7) Uani 1 1 d . .
H1 H 0.2241 0.5916 0.5562 0.029 Uiso 1 1 calc R U
C2 C 0.1226(3) 0.5878(3) 0.6432(3) 0.0295(8) Uani 1 1 d . .
H2 H 0.0999 0.6599 0.6578 0.035 Uiso 1 1 calc R U
C3 C 0.0830(3) 0.5226(3) 0.6817(3) 0.0295(8) Uani 1 1 d . .
H3 H 0.0319 0.5490 0.7230 0.035 Uiso 1 1 calc R U
C4 C 0.1180(3) 0.4180(3) 0.6600(3) 0.0248(7) Uani 1 1 d . .
H4 H 0.0923 0.3723 0.6869 0.030 Uiso 1 1 calc R U
C5 C 0.1909(3) 0.3817(3) 0.5985(3) 0.0188(6) Uani 1 1 d . .
C6 C 0.2304(3) 0.2696(3) 0.5648(3) 0.0187(6) Uani 1 1 d . .
C7 C 0.1946(3) 0.1829(3) 0.5826(3) 0.0212(7) Uani 1 1 d . .
H7 H 0.1427 0.1933 0.6227 0.025 Uiso 1 1 calc R U
C8 C 0.2358(3) 0.0796(3) 0.5406(3) 0.0203(7) Uani 1 1 d . .
C9 C 0.3109(3) 0.0652(3) 0.4800(3) 0.0222(7) Uani 1 1 d . .
C10 C 0.3414(3) 0.1561(3) 0.4646(3) 0.0188(6) Uani 1 1 d . .
C11 C 0.4157(3) 0.1560(3) 0.3991(3) 0.0201(6) Uani 1 1 d . .
C12 C 0.4617(3) 0.0616(3) 0.3425(3) 0.0240(7) Uani 1 1 d . .
H12 H 0.4483 -0.0076 0.3448 0.029 Uiso 1 1 calc R U
C13 C 0.5279(3) 0.0708(3) 0.2823(3) 0.0275(7) Uani 1 1 d . .
H13 H 0.5598 0.0073 0.2416 0.033 Uiso 1 1 calc R U
C14 C 0.5465(3) 0.1731(3) 0.2825(3) 0.0249(7) Uani 1 1 d . .
H14 H 0.5931 0.1813 0.2432 0.030 Uiso 1 1 calc R U
C15 C 0.4973(3) 0.2636(3) 0.3398(3) 0.0201(6) Uani 1 1 d . .
H15 H 0.5109 0.3339 0.3395 0.024 Uiso 1 1 calc R U
C16 C 0.2003(3) -0.0142(3) 0.5611(3) 0.0222(7) Uani 1 1 d . .
C17 C 0.1697(3) 0.0130(3) 0.6557(3) 0.0277(7) Uani 1 1 d . .
H17 H 0.1712 0.0917 0.7084 0.033 Uiso 1 1 calc R U
C18 C 0.1373(3) -0.0754(3) 0.6719(3) 0.0337(8) Uani 1 1 d . .
H18 H 0.1176 -0.0550 0.7374 0.040 Uiso 1 1 calc R U
C19 C 0.1629(3) -0.2133(3) 0.5120(3) 0.0282(7) Uani 1 1 d . .
H19 H 0.1614 -0.2926 0.4612 0.034 Uiso 1 1 calc R U
C20 C 0.1973(3) -0.1308(3) 0.4884(3) 0.0225(7) Uani 1 1 d . .
H20 H 0.2186 -0.1536 0.4234 0.027 Uiso 1 1 calc R U
C21 C 0.2745(3) 0.3023(3) 0.1364(3) 0.0182(6) Uani 1 1 d . .
C22 C 0.3517(3) 0.2757(3) 0.0774(3) 0.0193(6) Uani 1 1 d . .
C23 C 0.3612(3) 0.1596(3) 0.0199(3) 0.0223(7) Uani 1 1 d . .
H23 H 0.4134 0.1390 -0.0207 0.027 Uiso 1 1 calc R U
C24 C 0.2952(3) 0.0751(3) 0.0218(3) 0.0219(7) Uani 1 1 d . .
C25 C 0.2142(3) 0.1007(3) 0.0752(3) 0.0212(7) Uani 1 1 d . .
H25 H 0.1674 0.0402 0.0729 0.025 Uiso 1 1 calc R U
C26 C 0.2009(3) 0.2148(3) 0.1322(3) 0.0209(7) Uani 1 1 d . .
C27 C 0.4221(3) 0.3679(3) 0.0713(3) 0.0229(7) Uani 1 1 d . .
H27 H 0.4127 0.4463 0.1255 0.027 Uiso 1 1 calc R U
C28 C 0.5608(3) 0.3714(4) 0.1126(4) 0.0418(9) Uani 1 1 d . .
H28A H 0.5947 0.3782 0.1909 0.063 Uiso 1 1 calc R U
H28B H 0.6043 0.4392 0.1188 0.063 Uiso 1 1 calc R U
H28C H 0.5729 0.2992 0.0546 0.063 Uiso 1 1 calc R U
C29 C 0.3645(4) 0.3455(4) -0.0562(4) 0.0520(12) Uani 1 1 d . .
H29A H 0.3726 0.2688 -0.1110 0.078 Uiso 1 1 calc R U
H29B H 0.4082 0.4069 -0.0585 0.078 Uiso 1 1 calc R U
H29C H 0.2759 0.3464 -0.0804 0.078 Uiso 1 1 calc R U
C30 C 0.1011(3) 0.2419(3) 0.1793(3) 0.0251(7) Uani 1 1 d . .
H30 H 0.1340 0.3226 0.2520 0.030 Uiso 1 1 calc R U
C31 C -0.0158(3) 0.2434(3) 0.0838(3) 0.0326(8) Uani 1 1 d . .
H31A H 0.0039 0.3088 0.0740 0.049 Uiso 1 1 calc R U
H31B H -0.0836 0.2532 0.1091 0.049 Uiso 1 1 calc R U
H31C H -0.0421 0.1694 0.0075 0.049 Uiso 1 1 calc R U
C32 C 0.0672(3) 0.1587(3) 0.2141(3) 0.0318(8) Uani 1 1 d . .
H32A H 0.0239 0.0810 0.1422 0.048 Uiso 1 1 calc R U
H32B H 0.0123 0.1880 0.2537 0.048 Uiso 1 1 calc R U
H32C H 0.1435 0.1529 0.2688 0.048 Uiso 1 1 calc R U
C33 C 0.5956(7) 0.2647(4) 0.7787(5) 0.085(2) Uani 1 1 d . .
H33A H 0.5100 0.2752 0.7552 0.127 Uiso 1 1 calc R U
H33B H 0.6548 0.3416 0.8340 0.127 Uiso 1 1 calc R U
H33C H 0.6064 0.2193 0.8183 0.127 Uiso 1 1 calc R U
C34 C -0.0066(4) 0.1703(4) 0.8006(4) 0.0575(12) Uani 1 1 d . .
H34A H -0.0432 0.0891 0.7336 0.086 Uiso 1 1 calc R U
H34B H -0.0714 0.2038 0.8241 0.086 Uiso 1 1 calc R U
H34C H 0.0600 0.1718 0.8685 0.086 Uiso 1 1 calc R U
Br1 Br 0.31799(3) -0.08085(3) -0.04830(3) 0.03034(11) Uani 1 1 d . .
Cu1 Cu 0.35154(3) 0.38103(3) 0.48498(3) 0.01718(11) Uani 1 1 d . .
N1 N 0.2302(2) 0.4453(2) 0.5599(2) 0.0182(5) Uani 1 1 d . .
N2 N 0.3033(2) 0.2550(2) 0.5079(2) 0.0173(5) Uani 1 1 d . .
N3 N 0.4306(2) 0.2552(2) 0.3961(2) 0.0189(5) Uani 1 1 d . .
N4 N 0.1317(3) -0.1889(3) 0.6011(3) 0.0321(7) Uani 1 1 d . .
O1 O 0.32080(19) 0.47052(18) 0.40860(18) 0.0214(5) Uani 1 1 d . .
O2 O 0.26217(19) 0.41636(17) 0.19391(17) 0.0191(4) Uani 1 1 d . .
O3 O 0.48601(19) 0.51524(18) 0.35220(18) 0.0210(5) Uani 1 1 d . .
O4 O 0.3092(2) 0.62207(18) 0.35037(19) 0.0237(5) Uani 1 1 d . .
O5 O 0.6180(3) 0.2044(2) 0.6766(2) 0.0424(7) Uani 1 1 d . .
H5 H 0.6478 0.2530 0.6649 0.064 Uiso 1 1 calc R U
O6 O 0.0432(2) 0.2364(3) 0.7658(3) 0.0447(7) Uani 1 1 d . .
H6 H 0.0070 0.2912 0.7714 0.067 Uiso 1 1 calc R U
P1 P 0.35327(7) 0.51295(7) 0.33649(7) 0.01707(18) Uani 1 1 d . .

loop_
_atom_site_aniso_label
_atom_site_aniso_U_11
_atom_site_aniso_U_22
_atom_site_aniso_U_33
_atom_site_aniso_U_23
_atom_site_aniso_U_13
_atom_site_aniso_U_12
C1 0.0274(18) 0.0190(17) 0.0311(18) 0.0161(15) 0.0131(15) 0.0055(14)
C2 0.0333(19) 0.0203(18) 0.042(2) 0.0170(17) 0.0217(17) 0.0143(15)
C3 0.0328(19) 0.0244(19) 0.038(2) 0.0141(16) 0.0239(17) 0.0104(15)
C4 0.0321(18) 0.0197(17) 0.0310(18) 0.0144(15) 0.0200(16) 0.0071(14)
C5 0.0210(16) 0.0141(16) 0.0226(16) 0.0096(13) 0.0108(13) 0.0009(12)
C6 0.0198(16) 0.0154(16) 0.0185(15) 0.0068(13) 0.0087(13) 0.0038(13)
C7 0.0235(16) 0.0213(17) 0.0257(17) 0.0133(14) 0.0158(14) 0.0041(13)
C8 0.0234(16) 0.0162(16) 0.0213(16) 0.0100(14) 0.0095(14) 0.0024(13)
C9 0.0250(17) 0.0191(17) 0.0233(16) 0.0113(14) 0.0107(14) 0.0032(13)
C10 0.0218(16) 0.0135(16) 0.0181(15) 0.0061(13) 0.0086(13) 0.0013(12)
C11 0.0192(16) 0.0205(17) 0.0204(16) 0.0100(14) 0.0092(13) 0.0028(13)
C12 0.0300(18) 0.0202(17) 0.0261(17) 0.0131(15) 0.0147(15) 0.0082(14)
C13 0.0286(18) 0.0287(19) 0.0304(18) 0.0147(16) 0.0183(16) 0.0163(15)
C14 0.0217(17) 0.033(2) 0.0246(17) 0.0157(16) 0.0126(14) 0.0077(14)
C15 0.0196(16) 0.0222(17) 0.0209(15) 0.0122(14) 0.0098(13) 0.0028(13)
C16 0.0223(16) 0.0206(17) 0.0267(17) 0.0150(15) 0.0098(14) 0.0038(13)
C17 0.037(2) 0.0197(18) 0.0339(19) 0.0150(16) 0.0215(16) 0.0076(15)
C18 0.047(2) 0.030(2) 0.036(2) 0.0201(18) 0.0263(19) 0.0091(17)
C19 0.0327(19) 0.0174(17) 0.0290(18) 0.0114(15) 0.0091(16) 0.0025(14)
C20 0.0276(17) 0.0159(16) 0.0248(17) 0.0112(14) 0.0112(14) 0.0041(13)
C21 0.0196(15) 0.0174(16) 0.0147(15) 0.0073(13) 0.0061(13) 0.0045(13)
C22 0.0182(15) 0.0180(16) 0.0168(15) 0.0071(13) 0.0057(13) -0.0006(13)
C23 0.0218(16) 0.0215(17) 0.0192(16) 0.0063(14) 0.0104(13) 0.0037(13)
C24 0.0226(16) 0.0156(16) 0.0205(16) 0.0054(14) 0.0080(14) 0.0020(13)
C25 0.0219(16) 0.0164(16) 0.0203(16) 0.0067(14) 0.0082(13) -0.0021(13)
C26 0.0179(16) 0.0232(17) 0.0194(16) 0.0088(14) 0.0093(13) 0.0015(13)
C27 0.0262(17) 0.0181(17) 0.0263(17) 0.0106(14) 0.0146(14) 0.0010(13)
C28 0.032(2) 0.039(2) 0.058(3) 0.028(2) 0.019(2) 0.0003(18)
C29 0.048(3) 0.062(3) 0.045(2) 0.039(2) 0.006(2) -0.013(2)
C30 0.0220(17) 0.0162(17) 0.0240(17) 0.0004(14) 0.0111(14) -0.0023(13)
C31 0.0258(18) 0.027(2) 0.042(2) 0.0127(17) 0.0195(17) 0.0046(15)
C32 0.0273(19) 0.038(2) 0.0286(19) 0.0133(17) 0.0159(16) 0.0005(16)
C33 0.167(6) 0.042(3) 0.078(4) 0.028(3) 0.089(4) 0.022(3)
C34 0.063(3) 0.075(3) 0.064(3) 0.048(3) 0.039(3) 0.031(3)
Br1 0.0335(2) 0.01814(19) 0.0372(2) 0.00880(16) 0.02059(17) 0.00666(15)
Cu1 0.0211(2) 0.0140(2) 0.0207(2) 0.00947(16) 0.01246(16) 0.00357(15)
N1 0.0196(13) 0.0153(13) 0.0236(13) 0.0109(12) 0.0120(11) 0.0039(11)
N2 0.0192(13) 0.0151(13) 0.0207(13) 0.0090(11) 0.0119(11) 0.0040(11)
N3 0.0191(13) 0.0188(14) 0.0209(13) 0.0110(12) 0.0097(11) 0.0040(11)
N4 0.0415(18) 0.0230(16) 0.0372(17) 0.0198(14) 0.0166(15) 0.0039(13)
O1 0.0272(12) 0.0205(12) 0.0240(11) 0.0146(10) 0.0142(10) 0.0050(9)
O2 0.0209(11) 0.0148(11) 0.0178(11) 0.0058(9) 0.0082(9) 0.0030(9)
O3 0.0210(11) 0.0183(12) 0.0214(11) 0.0076(10) 0.0105(9) 0.0019(9)
O4 0.0306(12) 0.0171(12) 0.0261(12) 0.0116(10) 0.0143(10) 0.0070(10)
O5 0.0632(19) 0.0252(14) 0.0518(17) 0.0208(13) 0.0361(15) 0.0088(13)
O6 0.0409(16) 0.058(2) 0.0545(18) 0.0367(17) 0.0288(14) 0.0219(14)
P1 0.0211(4) 0.0131(4) 0.0180(4) 0.0078(3) 0.0097(3) 0.0026(3)

loop_
_atom_type_symbol
_atom_type_description
_atom_type_scat_dispersion_real
_atom_type_scat_dispersion_imag
_atom_type_scat_source
C C 0.0033 0.0016 'International Tables Vol C Tables 4.2.6.8 and 6.1.1.4'
H H 0.0000 0.0000 'International Tables Vol C Tables 4.2.6.8 and 6.1.1.4'
Br Br -0.2901 2.4595 'International Tables Vol C Tables 4.2.6.8 and 6.1.1.4'
Cu Cu 0.3201 1.2651 'International Tables Vol C Tables 4.2.6.8 and 6.1.1.4'
N N 0.0061 0.0033 'International Tables Vol C Tables 4.2.6.8 and 6.1.1.4'
O O 0.0106 0.0060 'International Tables Vol C Tables 4.2.6.8 and 6.1.1.4'
P P 0.1023 0.0942 'International Tables Vol C Tables 4.2.6.8 and 6.1.1.4'

loop_
_geom_angle_atom_site_label_1
_geom_angle_atom_site_label_2
_geom_angle_atom_site_label_3
_geom_angle
_geom_angle_site_symmetry_3
N1 C1 C2 122.5(3) .
N1 C1 H1 118.7 .
C2 C1 H1 118.7 .
C3 C2 C1 118.7(3) .
C3 C2 H2 120.6 .
C1 C2 H2 120.6 .
C2 C3 C4 119.6(3) .
C2 C3 H3 120.2 .
C4 C3 H3 120.2 .
C5 C4 C3 118.6(3) .
C5 C4 H4 120.7 .
C3 C4 H4 120.7 .
N1 C5 C4 122.2(3) .
N1 C5 C6 113.6(2) .
C4 C5 C6 124.1(3) .
N2 C6 C7 120.6(3) .
N2 C6 C5 113.2(2) .
C7 C6 C5 126.2(3) .
C6 C7 C8 119.1(3) .
C6 C7 H7 120.4 .
C8 C7 H7 120.4 .
C7 C8 C9 119.6(3) .
C7 C8 C16 119.9(3) .
C9 C8 C16 120.5(3) .
C10 C9 C8 117.7(3) .
N2 C10 C9 121.7(3) .
N2 C10 C11 112.4(3) .
C9 C10 C11 125.9(3) .
N3 C11 C12 122.7(3) .
N3 C11 C10 114.0(3) .
C12 C11 C10 123.2(3) .
C11 C12 C13 118.2(3) .
C11 C12 H12 120.9 .
C13 C12 H12 120.9 .
C14 C13 C12 119.1(3) .
C14 C13 H13 120.4 .
C12 C13 H13 120.4 .
C13 C14 C15 119.8(3) .
C13 C14 H14 120.1 .
C15 C14 H14 120.1 .
N3 C15 C14 121.8(3) .
N3 C15 H15 119.1 .
C14 C15 H15 119.1 .
C20 C16 C17 117.3(3) .
C20 C16 C8 122.1(3) .
C17 C16 C8 120.6(3) .
C18 C17 C16 119.1(3) .
C18 C17 H17 120.5 .
C16 C17 H17 120.5 .
N4 C18 C17 124.3(3) .
N4 C18 H18 117.8 .
C17 C18 H18 117.8 .
N4 C19 C20 124.4(3) .
N4 C19 H19 117.8 .
C20 C19 H19 117.8 .
C19 C20 C16 119.1(3) .
C19 C20 H20 120.5 .
C16 C20 H20 120.5 .
O2 C21 C22 119.7(3) .
O2 C21 C26 118.3(2) .
C22 C21 C26 121.8(3) .
C21 C22 C23 118.1(3) .
C21 C22 C27 122.3(3) .
C23 C22 C27 119.6(3) .
C24 C23 C22 120.2(3) .
C24 C23 H23 119.9 .
C22 C23 H23 119.9 .
C23 C24 C25 121.5(3) .
C23 C24 Br1 119.5(2) .
C25 C24 Br1 119.0(2) .
C24 C25 C26 120.1(3) .
C24 C25 H25 120.0 .
C26 C25 H25 120.0 .
C25 C26 C21 118.1(3) .
C25 C26 C30 120.6(3) .
C21 C26 C30 121.1(3) .
C28 C27 C22 112.2(3) .
C28 C27 C29 110.4(3) .
C22 C27 C29 110.1(3) .
C28 C27 H27 108.0 .
C22 C27 H27 108.0 .
C29 C27 H27 108.0 .
C27 C28 H28A 109.5 .
C27 C28 H28B 109.5 .
H28A C28 H28B 109.5 .
C27 C28 H28C 109.5 .
H28A C28 H28C 109.5 .
H28B C28 H28C 109.5 .
C27 C29 H29A 109.5 .
C27 C29 H29B 109.5 .
H29A C29 H29B 109.5 .
C27 C29 H29C 109.5 .
H29A C29 H29C 109.5 .
H29B C29 H29C 109.5 .
C32 C30 C26 114.3(3) .
C32 C30 C31 110.5(3) .
C26 C30 C31 108.4(3) .
C32 C30 H30 107.8 .
C26 C30 H30 107.8 .
C31 C30 H30 107.8 .
C30 C31 H31A 109.5 .
C30 C31 H31B 109.5 .
H31A C31 H31B 109.5 .
C30 C31 H31C 109.5 .
H31A C31 H31C 109.5 .
H31B C31 H31C 109.5 .
C30 C32 H32A 109.5 .
C30 C32 H32B 109.5 .
H32A C32 H32B 109.5 .
C30 C32 H32C 109.5 .
H32A C32 H32C 109.5 .
H32B C32 H32C 109.5 .
O5 C33 H33A 109.5 .
O5 C33 H33B 109.5 .
H33A C33 H33B 109.5 .
O5 C33 H33C 109.5 .
H33A C33 H33C 109.5 .
H33B C33 H33C 109.5 .
O6 C34 H34A 109.5 .
O6 C34 H34B 109.5 .
H34A C34 H34B 109.5 .
O6 C34 H34C 109.5 .
H34A C34 H34C 109.5 .
H34B C34 H34C 109.5 .
O1 Cu1 N2 153.47(10) .
O1 Cu1 N3 104.48(9) .
N2 Cu1 N3 78.83(10) .
O1 Cu1 N1 91.94(9) .
N2 Cu1 N1 78.81(9) .
N3 Cu1 N1 156.10(10) .
O1 Cu1 O3 105.28(9) 2_666
N2 Cu1 O3 100.19(9) 2_666
N3 Cu1 O3 97.99(9) 2_666
N1 Cu1 O3 94.17(9) 2_666
C1 N1 C5 118.3(2) .
C1 N1 Cu1 126.5(2) .
C5 N1 Cu1 114.86(19) .
C10 N2 C6 121.4(2) .
C10 N2 Cu1 119.65(19) .
C6 N2 Cu1 118.97(19) .
C15 N3 C11 118.3(3) .
C15 N3 Cu1 126.6(2) .
C11 N3 Cu1 115.06(19) .
C19 N4 C18 115.8(3) .
P1 O1 Cu1 149.04(14) .
C21 O2 P1 122.74(18) .
P1 O3 Cu1 125.83(12) 2_666
C33 O5 H5 109.5 .
C34 O6 H6 109.5 .
O3 P1 O4 116.42(13) .
O3 P1 O1 112.96(12) .
O4 P1 O1 111.55(12) .
O3 P1 O2 106.87(11) .
O4 P1 O2 101.33(12) .
O1 P1 O2 106.41(12) .

loop_
_geom_bond_atom_site_label_1
_geom_bond_atom_site_label_2
_geom_bond_distance
_geom_bond_site_symmetry_2
C1 N1 1.337(4) .
C1 C2 1.386(4) .
C1 H1 0.9500 .
C2 C3 1.373(5) .
C2 H2 0.9500 .
C3 C4 1.388(4) .
C3 H3 0.9500 .
C4 C5 1.379(4) .
C4 H4 0.9500 .
C5 N1 1.355(4) .
C5 C6 1.482(4) .
C6 N2 1.340(4) .
C6 C7 1.382(4) .
C7 C8 1.397(4) .
C7 H7 0.9500 .
C8 C9 1.403(4) .
C8 C16 1.495(4) .
C9 C10 1.391(4) .
C10 N2 1.334(4) .
C10 C11 1.491(4) .
C11 N3 1.352(4) .
C11 C12 1.383(4) .
C12 C13 1.390(4) .
C12 H12 0.9500 .
C13 C14 1.375(5) .
C13 H13 0.9500 .
C14 C15 1.378(4) .
C14 H14 0.9500 .
C15 N3 1.345(4) .
C15 H15 0.9500 .
C16 C20 1.388(4) .
C16 C17 1.392(4) .
C17 C18 1.374(5) .
C17 H17 0.9500 .
C18 N4 1.343(4) .
C18 H18 0.9500 .
C19 N4 1.332(4) .
C19 C20 1.382(4) .
C19 H19 0.9500 .
C20 H20 0.9500 .
C21 O2 1.385(3) .
C21 C22 1.395(4) .
C21 C26 1.407(4) .
C22 C23 1.396(4) .
C22 C27 1.525(4) .
C23 C24 1.374(4) .
C23 H23 0.9500 .
C24 C25 1.381(4) .
C24 Br1 1.909(3) .
C25 C26 1.388(4) .
C25 H25 0.9500 .
C26 C30 1.529(4) .
C27 C28 1.519(5) .
C27 C29 1.533(5) .
C27 H27 1.0000 .
C28 H28A 0.9800 .
C28 H28B 0.9800 .
C28 H28C 0.9800 .
C29 H29A 0.9800 .
C29 H29B 0.9800 .
C29 H29C 0.9800 .
C30 C32 1.507(5) .
C30 C31 1.542(5) .
C30 H30 1.0000 .
C31 H31A 0.9800 .
C31 H31B 0.9800 .
C31 H31C 0.9800 .
C32 H32A 0.9800 .
C32 H32B 0.9800 .
C32 H32C 0.9800 .
C33 O5 1.406(5) .
C33 H33A 0.9800 .
C33 H33B 0.9800 .
C33 H33C 0.9800 .
C34 O6 1.402(5) .
C34 H34A 0.9800 .
C34 H34B 0.9800 .
C34 H34C 0.9800 .
Cu1 O1 1.911(2) .
Cu1 N2 1.965(2) .
Cu1 N3 2.049(2) .
Cu1 N1 2.055(2) .
Cu1 O3 2.121(2) 2_666
O1 P1 1.523(2) .
O2 P1 1.656(2) .
O3 P1 1.503(2) .
O3 Cu1 2.121(2) 2_666
O4 P1 1.505(2) .
O5 H5 0.8400 .
O6 H6 0.8400 .

loop_
_geom_torsion_atom_site_label_1
_geom_torsion_atom_site_label_2
_geom_torsion_atom_site_label_3
_geom_torsion_atom_site_label_4
_geom_torsion
_geom_torsion_site_symmetry_1
N1 C1 C2 C3 0.2(5) .
C1 C2 C3 C4 0.4(5) .
C2 C3 C4 C5 -0.8(5) .
C3 C4 C5 N1 0.7(5) .
C3 C4 C5 C6 -177.3(3) .
N1 C5 C6 N2 3.4(4) .
C4 C5 C6 N2 -178.5(3) .
N1 C5 C6 C7 -173.8(3) .
C4 C5 C6 C7 4.3(5) .
N2 C6 C7 C8 0.2(5) .
C5 C6 C7 C8 177.2(3) .
C6 C7 C8 C9 -0.9(5) .
C6 C7 C8 C16 178.8(3) .
C7 C8 C9 C10 0.1(4) .
C16 C8 C9 C10 -179.6(3) .
C8 C9 C10 N2 1.5(5) .
C8 C9 C10 C11 -177.6(3) .
N2 C10 C11 N3 0.1(4) .
C9 C10 C11 N3 179.2(3) .
N2 C10 C11 C12 -177.6(3) .
C9 C10 C11 C12 1.5(5) .
N3 C11 C12 C13 1.3(5) .
C10 C11 C12 C13 178.8(3) .
C11 C12 C13 C14 0.8(5) .
C12 C13 C14 C15 -1.4(5) .
C13 C14 C15 N3 -0.1(5) .
C7 C8 C16 C20 156.0(3) .
C9 C8 C16 C20 -24.3(5) .
C7 C8 C16 C17 -24.6(5) .
C9 C8 C16 C17 155.1(3) .
C20 C16 C17 C18 -0.6(5) .
C8 C16 C17 C18 180.0(3) .
C16 C17 C18 N4 -0.7(6) .
N4 C19 C20 C16 -0.1(5) .
C17 C16 C20 C19 0.9(5) .
C8 C16 C20 C19 -179.6(3) .
O2 C21 C22 C23 -179.6(3) .
C26 C21 C22 C23 -4.3(4) .
O2 C21 C22 C27 -1.3(4) .
C26 C21 C22 C27 174.0(3) .
C21 C22 C23 C24 0.3(4) .
C27 C22 C23 C24 -178.1(3) .
C22 C23 C24 C25 3.0(5) .
C22 C23 C24 Br1 -175.9(2) .
C23 C24 C25 C26 -2.2(5) .
Br1 C24 C25 C26 176.7(2) .
C24 C25 C26 C21 -1.8(4) .
C24 C25 C26 C30 173.1(3) .
O2 C21 C26 C25 -179.5(3) .
C22 C21 C26 C25 5.1(4) .
O2 C21 C26 C30 5.6(4) .
C22 C21 C26 C30 -169.8(3) .
C21 C22 C27 C28 127.6(3) .
C23 C22 C27 C28 -54.1(4) .
C21 C22 C27 C29 -109.1(4) .
C23 C22 C27 C29 69.2(4) .
C25 C26 C30 C32 28.3(4) .
C21 C26 C30 C32 -156.9(3) .
C25 C26 C30 C31 -95.4(3) .
C21 C26 C30 C31 79.4(4) .
C2 C1 N1 C5 -0.4(5) .
C2 C1 N1 Cu1 -174.1(3) .
C4 C5 N1 C1 -0.1(5) .
C6 C5 N1 C1 178.1(3) .
C4 C5 N1 Cu1 174.3(2) .
C6 C5 N1 Cu1 -7.5(3) .
C9 C10 N2 C6 -2.3(4) .
C11 C10 N2 C6 176.9(3) .
C9 C10 N2 Cu1 179.1(2) .
C11 C10 N2 Cu1 -1.7(3) .
C7 C6 N2 C10 1.4(4) .
C5 C6 N2 C10 -175.9(3) .
C7 C6 N2 Cu1 -180.0(2) .
C5 C6 N2 Cu1 2.7(3) .
C14 C15 N3 C11 2.2(4) .
C14 C15 N3 Cu1 180.0(2) .
C12 C11 N3 C15 -2.8(4) .
C10 C11 N3 C15 179.5(3) .
C12 C11 N3 Cu1 179.1(2) .
C10 C11 N3 Cu1 1.4(3) .
C20 C19 N4 C18 -1.1(5) .
C17 C18 N4 C19 1.5(5) .
C22 C21 O2 P1 -91.1(3) .
C26 C21 O2 P1 93.4(3) .
Cu1 O3 P1 O4 68.79(18) 2_666
Cu1 O3 P1 O1 -62.20(18) 2_666
Cu1 O3 P1 O2 -178.87(12) 2_666
Cu1 O1 P1 O3 -25.4(3) .
Cu1 O1 P1 O4 -158.8(2) .
Cu1 O1 P1 O2 91.6(3) .
C21 O2 P1 O3 53.0(2) .
C21 O2 P1 O4 175.3(2) .
C21 O2 P1 O1 -68.0(2) .
